data_7101541
loop_
_publ_author_name
'Guo-Yu Yang'
'Yan-Qiong Sun'
'Jie Zhang'

_publ_section_title
;A Series of Luminescent Lanthanide-Cadmium-Organic
Frameworks with Helical Channels and Tubes

;
_journal_issue 45
_journal_name_full 'Chemical Communications'
_journal_paper_doi 10.1039/b610892j
_journal_year 2006
_chemical_formula_sum 'C5 H9 Cd Dy N2 O11.5 S'
_chemical_formula_weight 588.10
_chemical_name_systematic
;
?
;
_space_group_IT_number 14
_symmetry_cell_setting monoclinic
_symmetry_space_group_name_Hall '-P 2ybc'
_symmetry_space_group_name_H-M 'P 1 21/c 1'
_atom_sites_solution_hydrogens geom
_atom_sites_solution_primary direct
_atom_sites_solution_secondary difmap
_audit_creation_method SHELXL-97
_cell_angle_alpha 90.00
_cell_angle_beta 101.3200(10)
_cell_angle_gamma 90.00
_cell_formula_units_Z 4
_cell_length_a 8.6178(2)
_cell_length_b 10.4366(2)
_cell_length_c 13.8568(2)
_cell_measurement_reflns_used 90
_cell_measurement_temperature 293(2)
_cell_measurement_theta_max 25.67
_cell_measurement_theta_min 2.41
_cell_volume 1222.04(4)
_computing_cell_refinement 'Siemens SMART'
_computing_data_collection 'Siemens SMART'
_computing_data_reduction 'Siemens XPREP'
_computing_structure_refinement 'SHELXL-97 (Sheldrick, 1997)'
_computing_structure_solution 'SHELXS-97 (Sheldrick, 1990)'
_diffrn_ambient_temperature 293(2)
_diffrn_measured_fraction_theta_full 0.997
_diffrn_measured_fraction_theta_max 0.997
_diffrn_radiation_monochromator graphite
_diffrn_radiation_source 'fine-focus sealed tube'
_diffrn_radiation_type MoK\a
_diffrn_radiation_wavelength 0.71073
_diffrn_reflns_av_R_equivalents 0.0210
_diffrn_reflns_av_sigmaI/netI 0.0209
_diffrn_reflns_limit_h_max 10
_diffrn_reflns_limit_h_min -10
_diffrn_reflns_limit_k_max 12
_diffrn_reflns_limit_k_min -9
_diffrn_reflns_limit_l_max 16
_diffrn_reflns_limit_l_min -14
_diffrn_reflns_number 6409
_diffrn_reflns_theta_full 25.67
_diffrn_reflns_theta_max 25.67
_diffrn_reflns_theta_min 2.41
_exptl_absorpt_coefficient_mu 8.054
_exptl_absorpt_correction_T_max 0.299
_exptl_absorpt_correction_T_min 0.069
_exptl_absorpt_correction_type empirical
_exptl_absorpt_process_details 'SADABS (Sheldrick, 1996)'
_exptl_crystal_colour white
_exptl_crystal_density_diffrn 3.240
_exptl_crystal_density_method 'not measured'
_exptl_crystal_description prism
_exptl_crystal_F_000 1116
_exptl_crystal_size_max .40
_exptl_crystal_size_mid .30
_exptl_crystal_size_min .15
_refine_diff_density_max 0.609
_refine_diff_density_min -0.791
_refine_diff_density_rms 0.134
_refine_ls_extinction_method none
_refine_ls_goodness_of_fit_ref 1.077
_refine_ls_hydrogen_treatment constr
_refine_ls_matrix_type full
_refine_ls_number_parameters 199
_refine_ls_number_reflns 2315
_refine_ls_number_restraints 0
_refine_ls_restrained_S_all 1.077
_refine_ls_R_factor_all 0.0230
_refine_ls_R_factor_gt 0.0218
_refine_ls_shift/su_max 0.002
_refine_ls_shift/su_mean 0.000
_refine_ls_structure_factor_coef Fsqd
_refine_ls_weighting_details 'calc w=1/[\s^2^(Fo^2^)+(0.0206P)^2^+8.1719P] where P=(Fo^2^+2Fc^2^)/3'
_refine_ls_weighting_scheme calc
_refine_ls_wR_factor_gt 0.0539
_refine_ls_wR_factor_ref 0.0546
_reflns_number_gt 2261
_reflns_number_total 2315
_reflns_threshold_expression >2sigma(I)
_cod_data_source_file b610892j.txt
_cod_original_sg_symbol_H-M P21/c
_cod_original_formula_sum 'C5 H9 Cd Dy N2 O11.50 S'
_cod_database_code 7101541

loop_
_symmetry_equiv_pos_as_xyz
'x, y, z'
'-x, y+1/2, -z+1/2'
'-x, -y, -z'
'x, -y-1/2, z-1/2'

loop_
_atom_site_label
_atom_site_type_symbol
_atom_site_fract_x
_atom_site_fract_y
_atom_site_fract_z
_atom_site_U_iso_or_equiv
_atom_site_adp_type
_atom_site_occupancy
_atom_site_symmetry_multiplicity
_atom_site_calc_flag
_atom_site_refinement_flags
Dy Dy 0.92658(2) 0.89928(2) 0.105530(15) 0.01237(8) Uani 1 1 d .
Cd Cd 1.37562(4) 0.98154(3) 0.36704(2) 0.01240(9) Uani 1 1 d .
S S 1.20282(14) 0.72340(11) 0.45958(8) 0.0164(2) Uani 1 1 d .
C1 C 1.5323(6) 1.2368(5) 0.2710(3) 0.0168(10) Uani 1 1 d .
H1A H 1.6126 1.2523 0.3252 0.020 Uiso 1 1 calc R
C2 C 1.3357(5) 1.1488(4) 0.1745(3) 0.0117(9) Uani 1 1 d .
C3 C 1.3828(5) 1.2552(4) 0.1279(3) 0.0116(9) Uani 1 1 d .
C4 C 1.2090(5) 1.0548(4) 0.1470(3) 0.0109(8) Uani 1 1 d .
C5 C 1.3240(5) 1.3178(5) 0.0304(3) 0.0131(9) Uani 1 1 d .
N1 N 1.5081(5) 1.3104(4) 0.1901(3) 0.0156(8) Uani 1 1 d .
N2 N 1.4309(5) 1.1391(4) 0.2668(3) 0.0145(8) Uani 1 1 d .
O1 O 1.1718(4) 0.9824(3) 0.2129(2) 0.0155(7) Uani 1 1 d .
O2 O 1.1350(4) 1.0427(3) 0.0588(2) 0.0150(7) Uani 1 1 d .
O3 O 1.2230(4) 1.2681(4) -0.0343(3) 0.0263(8) Uani 1 1 d .
O4 O 1.3863(4) 1.4260(3) 0.0186(2) 0.0175(7) Uani 1 1 d .
O5 O 1.3692(4) 0.6978(4) 0.4976(3) 0.0311(9) Uani 1 1 d .
O6 O 1.1814(5) 0.8501(4) 0.4089(3) 0.0282(9) Uani 1 1 d .
O7 O 1.1371(4) 0.6247(4) 0.3853(3) 0.0219(8) Uani 1 1 d .
O8 O 1.1128(4) 0.7245(3) 0.5393(3) 0.0221(8) Uani 1 1 d .
O1W O 0.8682(9) 0.9349(5) 0.2697(5) 0.086(2) Uani 1 1 d .
O2W O 1.0029(5) 0.7194(4) 0.2050(3) 0.0336(10) Uani 1 1 d .
O3W O 0.6388(6) 0.9408(5) 0.0982(5) 0.0570(15) Uani 1 1 d .
O4W O 0.9565(13) 1.0062(10) 0.4276(8) 0.054(3) Uani 0.50 1 d P
H11 H 0.8232 0.8735 0.2918 0.080 Uiso 1 1 d R
H12 H 0.8070 0.9755 0.2284 0.080 Uiso 1 1 d R
H21 H 1.0466 0.6809 0.1654 0.080 Uiso 1 1 d R
H22 H 1.0767 0.7237 0.2668 0.080 Uiso 1 1 d R
H31 H 0.5607 0.8727 0.0904 0.080 Uiso 1 1 d R
H32 H 0.5902 1.0198 0.0761 0.080 Uiso 1 1 d R

loop_
_atom_site_aniso_label
_atom_site_aniso_U_11
_atom_site_aniso_U_22
_atom_site_aniso_U_33
_atom_site_aniso_U_23
_atom_site_aniso_U_13
_atom_site_aniso_U_12
Dy 0.01626(12) 0.01226(12) 0.00771(12) 0.00076(7) 0.00015(8) -0.00333(8)
Cd 0.01641(17) 0.01163(17) 0.00853(17) 0.00094(12) 0.00088(12) 0.00204(12)
S 0.0205(6) 0.0160(6) 0.0124(5) 0.0001(4) 0.0028(4) -0.0043(4)
C1 0.018(2) 0.019(2) 0.011(2) -0.0008(18) -0.0034(18) -0.0049(19)
C2 0.017(2) 0.011(2) 0.007(2) 0.0009(17) 0.0011(17) 0.0007(18)
C3 0.012(2) 0.012(2) 0.010(2) -0.0019(17) 0.0008(17) -0.0017(17)
C4 0.012(2) 0.011(2) 0.008(2) 0.0016(17) -0.0006(16) 0.0024(17)
C5 0.013(2) 0.016(2) 0.010(2) 0.0023(18) 0.0008(17) -0.0013(18)
N1 0.0182(19) 0.018(2) 0.0093(18) -0.0012(16) -0.0007(15) -0.0048(16)
N2 0.0169(19) 0.0149(19) 0.0095(18) 0.0023(15) -0.0028(15) -0.0043(16)
O1 0.0196(16) 0.0141(16) 0.0119(16) 0.0039(13) 0.0007(13) -0.0059(13)
O2 0.0186(16) 0.0132(16) 0.0111(16) 0.0019(13) -0.0019(13) -0.0055(13)
O3 0.031(2) 0.0236(19) 0.0183(18) 0.0064(15) -0.0106(15) -0.0114(16)
O4 0.0210(17) 0.0151(17) 0.0147(17) 0.0067(13) -0.0007(13) -0.0072(14)
O5 0.0206(18) 0.045(3) 0.027(2) 0.0005(18) 0.0006(16) -0.0020(17)
O6 0.037(2) 0.022(2) 0.026(2) 0.0070(16) 0.0056(17) -0.0098(17)
O7 0.0302(19) 0.0225(19) 0.0127(17) -0.0035(14) 0.0031(15) -0.0075(15)
O8 0.0313(19) 0.0187(18) 0.0191(18) -0.0028(14) 0.0115(15) -0.0040(15)
O1W 0.155(7) 0.046(3) 0.083(5) 0.031(3) 0.092(5) 0.030(4)
O2W 0.053(3) 0.027(2) 0.0173(19) 0.0093(16) -0.0035(18) 0.0039(19)
O3W 0.033(3) 0.042(3) 0.099(5) -0.016(3) 0.022(3) -0.007(2)
O4W 0.063(7) 0.044(6) 0.058(7) -0.003(5) 0.023(5) 0.008(5)

loop_
_atom_type_symbol
_atom_type_description
_atom_type_scat_dispersion_real
_atom_type_scat_dispersion_imag
_atom_type_scat_source
C C 0.0033 0.0016 'International Tables Vol C Tables 4.2.6.8 and 6.1.1.4'
H H 0.0000 0.0000 'International Tables Vol C Tables 4.2.6.8 and 6.1.1.4'
N N 0.0061 0.0033 'International Tables Vol C Tables 4.2.6.8 and 6.1.1.4'
O O 0.0106 0.0060 'International Tables Vol C Tables 4.2.6.8 and 6.1.1.4'
S S 0.1246 0.1234 'International Tables Vol C Tables 4.2.6.8 and 6.1.1.4'
Cd Cd -0.8075 1.2024 'International Tables Vol C Tables 4.2.6.8 and 6.1.1.4'
Dy Dy -0.1892 4.4098 'International Tables Vol C Tables 4.2.6.8 and 6.1.1.4'

loop_
_geom_angle_atom_site_label_1
_geom_angle_atom_site_label_2
_geom_angle_atom_site_label_3
_geom_angle
_geom_angle_site_symmetry_1
_geom_angle_site_symmetry_3
O3 Dy O2 76.89(12) 3_775 3_775
O3 Dy O2W 73.16(14) 3_775 .
O2 Dy O2W 140.46(13) 3_775 .
O3 Dy O8 77.50(14) 3_775 4_575
O2 Dy O8 78.75(12) 3_775 4_575
O2W Dy O8 70.09(14) . 4_575
O3 Dy O7 130.71(13) 3_775 2_755
O2 Dy O7 77.71(12) 3_775 2_755
O2W Dy O7 141.81(13) . 2_755
O8 Dy O7 136.36(12) 4_575 2_755
O3 Dy O1W 108.5(2) 3_775 .
O2 Dy O1W 145.43(18) 3_775 .
O2W Dy O1W 70.19(17) . .
O8 Dy O1W 135.75(18) 4_575 .
O7 Dy O1W 73.41(15) 2_755 .
O3 Dy O1 150.23(12) 3_775 .
O2 Dy O1 120.03(11) 3_775 .
O2W Dy O1 79.67(13) . .
O8 Dy O1 82.06(12) 4_575 .
O7 Dy O1 78.75(11) 2_755 .
O1W Dy O1 72.4(2) . .
O3 Dy O3W 69.08(16) 3_775 .
O2 Dy O3W 83.11(17) 3_775 .
O2W Dy O3W 108.92(18) . .
O8 Dy O3W 144.79(16) 4_575 .
O7 Dy O3W 66.48(15) 2_755 .
O1W Dy O3W 68.2(2) . .
O1 Dy O3W 133.08(15) . .
O3 Dy O2 135.69(12) 3_775 .
O2 Dy O2 68.22(12) 3_775 .
O2W Dy O2 119.68(13) . .
O8 Dy O2 69.79(12) 4_575 .
O7 Dy O2 67.49(12) 2_755 .
O1W Dy O2 115.78(19) . .
O1 Dy O2 51.83(10) . .
O3W Dy O2 129.66(15) . .
O3 Dy C4 154.21(14) 3_775 .
O2 Dy C4 94.04(11) 3_775 .
O2W Dy C4 101.83(14) . .
O8 Dy C4 77.06(12) 4_575 .
O7 Dy C4 68.58(12) 2_755 .
O1W Dy C4 92.8(2) . .
O1 Dy C4 26.07(11) . .
O3W Dy C4 134.52(15) . .
O2 Dy C4 26.03(11) . .
O3 Dy H12 106.8 3_775 .
O2 Dy H12 126.0 3_775 .
O2W Dy H12 87.5 . .
O8 Dy H12 155.2 4_575 .
O7 Dy H12 59.1 2_755 .
O1W Dy H12 19.4 . .
O1 Dy H12 83.6 . .
O3W Dy H12 52.0 . .
O2 Dy H12 115.5 . .
C4 Dy H12 98.1 . .
N2 Cd N1 101.42(14) . 2_845
N2 Cd O4 106.27(13) . 4_586
N1 Cd O4 135.22(13) 2_845 4_586
N2 Cd O6 146.19(14) . .
N1 Cd O6 90.65(15) 2_845 .
O4 Cd O6 85.50(13) 4_586 .
N2 Cd O4 108.94(13) . 2_845
N1 Cd O4 70.19(12) 2_845 2_845
O4 Cd O4 67.86(13) 4_586 2_845
O6 Cd O4 104.87(13) . 2_845
N2 Cd O1 70.62(12) . .
N1 Cd O1 89.37(12) 2_845 .
O4 Cd O1 132.78(11) 4_586 .
O6 Cd O1 78.14(12) . .
O4 Cd O1 159.24(11) 2_845 .
O5 S O8 111.0(2) . .
O5 S O7 109.8(2) . .
O8 S O7 109.9(2) . .
O5 S O6 110.9(2) . .
O8 S O6 108.2(2) . .
O7 S O6 107.0(2) . .
N2 C1 N1 114.1(4) . .
N2 C1 H1A 123.0 . .
N1 C1 H1A 123.0 . .
N2 C2 C3 108.4(4) . .
N2 C2 C4 118.0(4) . .
C3 C2 C4 133.6(4) . .
N1 C3 C2 108.1(4) . .
N1 C3 C5 118.0(4) . .
C2 C3 C5 133.8(4) . .
O2 C4 O1 118.8(4) . .
O2 C4 C2 121.7(4) . .
O1 C4 C2 119.5(4) . .
O2 C4 Dy 60.5(2) . .
O1 C4 Dy 59.2(2) . .
C2 C4 Dy 170.5(3) . .
O3 C5 O4 122.3(4) . .
O3 C5 C3 122.5(4) . .
O4 C5 C3 115.2(4) . .
C1 N1 C3 105.0(4) . .
C1 N1 Cd 137.5(3) . 2_855
C3 N1 Cd 117.4(3) . 2_855
C1 N2 C2 104.4(4) . .
C1 N2 Cd 138.0(3) . .
C2 N2 Cd 117.6(3) . .
C4 O1 Cd 112.5(3) . .
C4 O1 Dy 94.7(3) . .
Cd O1 Dy 152.40(14) . .
C4 O2 Dy 153.7(3) . 3_775
C4 O2 Dy 93.4(3) . .
Dy O2 Dy 111.78(12) 3_775 .
C5 O3 Dy 153.6(3) . 3_775
C5 O4 Cd 123.2(3) . 4_585
C5 O4 Cd 117.1(3) . 2_855
Cd O4 Cd 112.14(13) 4_585 2_855
S O6 Cd 127.8(2) . .
S O7 Dy 134.0(2) . 2_745
S O8 Dy 141.3(2) . 4_576
Dy O1W H11 114.7 . .
Dy O1W H12 69.6 . .
H11 O1W H12 111.8 . .
Dy O2W H21 96.3 . .
Dy O2W H22 123.0 . .
H21 O2W H22 107.8 . .
Dy O3W H31 122.6 . .
Dy O3W H32 122.4 . .
H31 O3W H32 110.4 . .

loop_
_geom_bond_atom_site_label_1
_geom_bond_atom_site_label_2
_geom_bond_distance
_geom_bond_site_symmetry_2
Dy O3 2.278(4) 3_775
Dy O2 2.314(3) 3_775
Dy O2W 2.346(4) .
Dy O8 2.380(3) 4_575
Dy O7 2.425(4) 2_755
Dy O1W 2.453(6) .
Dy O1 2.490(3) .
Dy O3W 2.500(5) .
Dy O2 2.519(3) .
Dy C4 2.888(4) .
Dy H12 2.2985 .
Cd N2 2.263(4) .
Cd N1 2.266(4) 2_845
Cd O4 2.297(3) 4_586
Cd O6 2.324(4) .
Cd O4 2.404(3) 2_845
Cd O1 2.485(3) .
S O5 1.452(4) .
S O8 1.470(4) .
S O7 1.487(4) .
S O6 1.492(4) .
C1 N2 1.336(6) .
C1 N1 1.341(6) .
C1 H1A 0.9300 .
C2 N2 1.382(6) .
C2 C3 1.385(6) .
C2 C4 1.461(6) .
C3 N1 1.369(6) .
C3 C5 1.497(6) .
C4 O2 1.270(5) .
C4 O1 1.273(5) .
C5 O3 1.235(6) .
C5 O4 1.274(6) .
N1 Cd 2.266(4) 2_855
O2 Dy 2.314(3) 3_775
O3 Dy 2.278(4) 3_775
O4 Cd 2.297(3) 4_585
O4 Cd 2.404(3) 2_855
O7 Dy 2.425(4) 2_745
O8 Dy 2.380(3) 4_576
O1W H11 0.8375 .
O1W H12 0.8167 .
O2W H21 0.8285 .
O2W H22 0.9624 .
O3W H31 0.9703 .
O3W H32 0.9477 .
